data_7246503
loop_
_publ_author_name
'Rezaei, Mohammad Taher'
'Keypour, Hassan'
'Hajari, Saadat'
'yaghoobi, Fereshteh'
'Moazzami Farida, Seyed Hamed'
'Saadati, Masoud'
'Gable, Robert William'

_publ_section_title
;
 Theoretical and solid-state structures of three new macroacyclic Schiff
 base complexes and the investigation of their anticancer, antioxidant and
 antibacterial properties
;
_journal_issue 14
_journal_name_full 'RSC Advances'
_journal_page_first 9418
_journal_page_last 9427
_journal_paper_doi 10.1039/D3RA00153A
_journal_volume 13
_journal_year 2023
_chemical_formula_moiety 'C30 H26 Co N4 O2'
_chemical_formula_sum 'C30 H26 Co N4 O2'
_chemical_formula_weight 533.48
_space_group_crystal_system monoclinic
_space_group_IT_number 15
_space_group_name_Hall '-C 2yc'
_space_group_name_H-M_alt 'C 1 2/c 1'
_atom_sites_solution_hydrogens geom
_atom_sites_solution_primary dual
_audit_creation_date 2021-08-02
_audit_creation_method
;
Olex2 1.3
(compiled 2020.11.12 svn.r5f609507 for OlexSys, GUI svn.r6272)
;
_audit_update_record
;
2021-09-13 deposited with the CCDC.	2023-03-08 downloaded from the CCDC.
;
_cell_angle_alpha 90
_cell_angle_beta 104.87(3)
_cell_angle_gamma 90
_cell_formula_units_Z 4
_cell_length_a 19.669(4)
_cell_length_b 7.3570(15)
_cell_length_c 17.509(4)
_cell_measurement_reflns_used 610
_cell_measurement_temperature 100.0(2)
_cell_measurement_theta_max 27.06
_cell_measurement_theta_min 3.33
_cell_volume 2448.8(10)
_computing_cell_refinement 'XDS (Kabsch, 2010)'
_computing_data_collection 'AS QEGUI'
_computing_data_reduction 'XDS (Kabsch, 2010)'
_computing_molecular_graphics 'Olex2 1.3 (Dolomanov et al., 2009)'
_computing_publication_material 'Olex2 1.3 (Dolomanov et al., 2009)'
_computing_structure_refinement 'SHELXL 2018/3 (Sheldrick, 2015)'
_computing_structure_solution 'SHELXT 2018/2 (Sheldrick, 2018)'
_diffrn_ambient_temperature 100.0(2)
_diffrn_detector_area_resol_mean 13.3
_diffrn_measured_fraction_theta_full 0.997
_diffrn_measured_fraction_theta_max 0.906
_diffrn_measurement_device_type 'MX2 Beamline Australian Synchrotron'
_diffrn_measurement_method 'Omega Scan'
_diffrn_radiation_monochromator 'Silicon Double Crystal'
_diffrn_radiation_type Synchrotron
_diffrn_radiation_wavelength 0.71087
_diffrn_reflns_av_R_equivalents 0.0358
_diffrn_reflns_av_unetI/netI 0.0164
_diffrn_reflns_Laue_measured_fraction_full 0.997
_diffrn_reflns_Laue_measured_fraction_max 0.906
_diffrn_reflns_limit_h_max 27
_diffrn_reflns_limit_h_min -27
_diffrn_reflns_limit_k_max 10
_diffrn_reflns_limit_k_min -10
_diffrn_reflns_limit_l_max 25
_diffrn_reflns_limit_l_min -26
_diffrn_reflns_number 43102
_diffrn_reflns_point_group_measured_fraction_full 0.997
_diffrn_reflns_point_group_measured_fraction_max 0.906
_diffrn_reflns_theta_full 25.247
_diffrn_reflns_theta_max 32.074
_diffrn_reflns_theta_min 2.782
_diffrn_source 'MX2 Beamline Australian Synchrotron'
_exptl_absorpt_coefficient_mu 0.737
_exptl_absorpt_correction_T_max 0.7463
_exptl_absorpt_correction_T_min 0.6560
_exptl_absorpt_correction_type multi-scan
_exptl_absorpt_process_details 'XDS (Kabsch, 2010)'
_exptl_crystal_colour orange
_exptl_crystal_colour_primary orange
_exptl_crystal_density_diffrn 1.447
_exptl_crystal_description plate
_exptl_crystal_F_000 1108
_exptl_crystal_recrystallization_method 'grown by vapour diffusion of ether into methanol'
_exptl_crystal_size_max 0.1
_exptl_crystal_size_mid 0.05
_exptl_crystal_size_min 0.015
_refine_diff_density_max 0.431
_refine_diff_density_min -0.594
_refine_diff_density_rms 0.050
_refine_ls_extinction_method none
_refine_ls_goodness_of_fit_ref 1.156
_refine_ls_hydrogen_treatment constr
_refine_ls_matrix_type full
_refine_ls_number_parameters 168
_refine_ls_number_reflns 3866
_refine_ls_number_restraints 0
_refine_ls_restrained_S_all 1.156
_refine_ls_R_factor_all 0.0321
_refine_ls_R_factor_gt 0.0315
_refine_ls_shift/su_max 0.000
_refine_ls_shift/su_mean 0.000
_refine_ls_structure_factor_coef Fsqd
_refine_ls_weighting_details 'w=1/[\s^2^(Fo^2^)+(0.0526P)^2^+1.1180P] where P=(Fo^2^+2Fc^2^)/3'
_refine_ls_weighting_scheme calc
_refine_ls_wR_factor_gt 0.0961
_refine_ls_wR_factor_ref 0.0966
_reflns_Friedel_coverage 0.000
_reflns_number_gt 3752
_reflns_number_total 3866
_reflns_threshold_expression 'I > 2\s(I)'
_cod_data_source_file d3ra00153a2.cif
_cod_data_source_block rwg2021_12_395m
_cod_original_cell_volume 2448.8(9)
_cod_database_code 7246503
_shelx_shelxl_version_number 2018/3
_shelx_space_group_comment
;
The symmetry employed for this shelxl refinement is uniquely defined
by the following loop, which should always be used as a source of
symmetry information in preference to the above space-group names.
They are only intended as comments.
;
_shelx_estimated_absorpt_t_max 0.989
_shelx_estimated_absorpt_t_min 0.930
_diffrn_measurement_detector_type 'Dectris Eiger 16M'
_olex2_refinement_description
;
1. Fixed Uiso
 At 1.2 times of:
  All C(H) groups, All C(H,H) groups
2.a Secondary CH2 refined with riding coordinates:
 C14(H14A,H14B), C15(H15A,H15B)
2.b Aromatic/amide H refined with riding coordinates:
 C2(H2), C3(H3), C4(H4), C5(H5), C7(H7), C9(H9), C10(H10), C11(H11), C12(H12)
;
_olex2_exptl_crystal_mounting_method mounted
_olex2_submission_special_instructions 'No special instructions were received'

loop_
_space_group_symop_operation_xyz
'x, y, z'
'-x, y, -z+1/2'
'x+1/2, y+1/2, z'
'-x+1/2, y+1/2, -z+1/2'
'-x, -y, -z'
'x, -y, z-1/2'
'-x+1/2, -y+1/2, -z'
'x+1/2, -y+1/2, z-1/2'

loop_
_atom_site_label
_atom_site_type_symbol
_atom_site_fract_x
_atom_site_fract_y
_atom_site_fract_z
_atom_site_U_iso_or_equiv
_atom_site_adp_type
_atom_site_occupancy
_atom_site_site_symmetry_order
_atom_site_calc_flag
_atom_site_refinement_flags_posn
_atom_site_refinement_flags_adp
_atom_site_refinement_flags_occupancy
_atom_site_disorder_assembly
_atom_site_disorder_group
Co1 Co 0.000000 0.65783(3) 0.250000 0.02732(8) Uani 1 2 d S T P . .
O1 O 0.09298(4) 0.77684(14) 0.28431(5) 0.03540(19) Uani 1 1 d . . . . .
N1 N 0.00921(5) 0.68874(14) 0.13253(6) 0.02940(18) Uani 1 1 d . . . . .
N2 N -0.03794(5) 0.39466(15) 0.18300(6) 0.03033(18) Uani 1 1 d . . . . .
C1 C 0.13269(6) 0.85305(15) 0.24450(7) 0.0296(2) Uani 1 1 d . . . . .
C2 C 0.19556(6) 0.93950(17) 0.28790(7) 0.0330(2) Uani 1 1 d . . . . .
H2 H 0.205917 0.941636 0.343959 0.040 Uiso 1 1 calc R U . . .
C3 C 0.24164(6) 1.01987(17) 0.25111(8) 0.0361(2) Uani 1 1 d . . . . .
H3 H 0.282964 1.076594 0.282058 0.043 Uiso 1 1 calc R U . . .
C4 C 0.22858(6) 1.01942(18) 0.16854(8) 0.0380(3) Uani 1 1 d . . . . .
H4 H 0.261030 1.073229 0.143377 0.046 Uiso 1 1 calc R U . . .
C5 C 0.16768(6) 0.93927(17) 0.12459(8) 0.0343(2) Uani 1 1 d . . . . .
H5 H 0.158311 0.939684 0.068589 0.041 Uiso 1 1 calc R U . . .
C6 C 0.11865(6) 0.85629(15) 0.16049(7) 0.0297(2) Uani 1 1 d . . . . .
C7 C 0.05824(6) 0.77106(16) 0.10880(7) 0.0299(2) Uani 1 1 d . . . . .
H7 H 0.054086 0.775532 0.053567 0.036 Uiso 1 1 calc R U . . .
C8 C -0.04869(6) 0.60816(17) 0.07807(7) 0.0302(2) Uani 1 1 d . . . . .
C9 C -0.08284(6) 0.67975(18) 0.00503(7) 0.0339(2) Uani 1 1 d . . . . .
H9 H -0.064199 0.783515 -0.014767 0.041 Uiso 1 1 calc R U . . .
C10 C -0.14462(6) 0.5991(2) -0.03935(7) 0.0376(2) Uani 1 1 d . . . . .
H10 H -0.167969 0.647918 -0.089453 0.045 Uiso 1 1 calc R U . . .
C11 C -0.17202(6) 0.4478(2) -0.01038(8) 0.0387(3) Uani 1 1 d . . . . .
H11 H -0.214537 0.394708 -0.040412 0.046 Uiso 1 1 calc R U . . .
C12 C -0.13761(6) 0.37310(19) 0.06239(8) 0.0358(2) Uani 1 1 d . . . . .
H12 H -0.156112 0.268434 0.081675 0.043 Uiso 1 1 calc R U . . .
C13 C -0.07604(6) 0.45300(16) 0.10650(7) 0.0310(2) Uani 1 1 d . . . . .
C14 C -0.07561(6) 0.29346(19) 0.23126(7) 0.0359(2) Uani 1 1 d . . . . .
H14A H -0.084269 0.166968 0.211923 0.043 Uiso 1 1 calc R U . . .
H14B H -0.121410 0.351771 0.229172 0.043 Uiso 1 1 calc R U . . .
C15 C 0.02805(6) 0.29579(18) 0.18328(7) 0.0343(2) Uani 1 1 d . . . . .
H15A H 0.052636 0.357212 0.147721 0.041 Uiso 1 1 calc R U . . .
H15B H 0.017040 0.169838 0.164191 0.041 Uiso 1 1 calc R U . . .

loop_
_atom_site_aniso_label
_atom_site_aniso_U_11
_atom_site_aniso_U_22
_atom_site_aniso_U_33
_atom_site_aniso_U_23
_atom_site_aniso_U_13
_atom_site_aniso_U_12
Co1 0.01895(11) 0.03204(12) 0.02945(12) 0.000 0.00346(8) 0.000
O1 0.0242(4) 0.0482(5) 0.0327(4) -0.0028(3) 0.0053(3) -0.0080(3)
N1 0.0214(4) 0.0342(4) 0.0307(4) -0.0003(3) 0.0031(3) -0.0005(3)
N2 0.0222(4) 0.0354(5) 0.0317(4) 0.0010(4) 0.0039(3) -0.0010(3)
C1 0.0205(4) 0.0315(5) 0.0355(5) -0.0017(4) 0.0047(4) 0.0002(3)
C2 0.0229(5) 0.0346(5) 0.0388(6) -0.0027(4) 0.0031(4) -0.0011(4)
C3 0.0239(5) 0.0347(6) 0.0473(6) -0.0010(5) 0.0047(4) -0.0039(4)
C4 0.0285(5) 0.0375(6) 0.0480(7) 0.0033(5) 0.0101(5) -0.0050(4)
C5 0.0283(5) 0.0355(5) 0.0391(6) 0.0033(4) 0.0085(4) -0.0025(4)
C6 0.0214(4) 0.0306(5) 0.0361(5) 0.0006(4) 0.0059(4) -0.0001(3)
C7 0.0235(4) 0.0335(5) 0.0316(5) 0.0015(4) 0.0051(4) 0.0009(4)
C8 0.0219(4) 0.0368(5) 0.0305(5) -0.0015(4) 0.0039(4) -0.0001(4)
C9 0.0263(5) 0.0421(6) 0.0312(5) 0.0010(4) 0.0035(4) 0.0002(4)
C10 0.0278(5) 0.0480(7) 0.0328(5) -0.0002(5) 0.0001(4) 0.0011(5)
C11 0.0257(5) 0.0480(7) 0.0378(6) -0.0037(5) -0.0003(4) -0.0034(5)
C12 0.0265(5) 0.0415(6) 0.0368(6) -0.0030(5) 0.0036(4) -0.0052(4)
C13 0.0231(4) 0.0368(5) 0.0313(5) -0.0014(4) 0.0040(4) -0.0004(4)
C14 0.0278(5) 0.0406(6) 0.0373(6) 0.0033(5) 0.0046(4) -0.0078(4)
C15 0.0290(5) 0.0364(5) 0.0358(6) -0.0029(4) 0.0051(4) 0.0043(4)

loop_
_atom_type_symbol
_atom_type_description
_atom_type_scat_dispersion_real
_atom_type_scat_dispersion_imag
_atom_type_scat_source
C C 0.0033 0.0016 'International Tables Vol C Tables 4.2.6.8 and 6.1.1.4'
H H 0.0000 0.0000 'International Tables Vol C Tables 4.2.6.8 and 6.1.1.4'
Co Co 0.3494 0.9721 'International Tables Vol C Tables 4.2.6.8 and 6.1.1.4'
N N 0.0061 0.0033 'International Tables Vol C Tables 4.2.6.8 and 6.1.1.4'
O O 0.0106 0.0060 'International Tables Vol C Tables 4.2.6.8 and 6.1.1.4'

loop_
_geom_angle_atom_site_label_1
_geom_angle_atom_site_label_2
_geom_angle_atom_site_label_3
_geom_angle
_geom_angle_site_symmetry_1
_geom_angle_site_symmetry_3
_geom_angle_publ_flag
O1 Co1 O1 127.42(6) . 2 ?
O1 Co1 N1 86.82(5) . . ?
O1 Co1 N1 87.74(4) . 2 ?
O1 Co1 N1 87.74(4) 2 . ?
O1 Co1 N1 86.82(4) 2 2 ?
O1 Co1 N2 93.69(4) 2 . ?
O1 Co1 N2 133.26(4) 2 2 ?
O1 Co1 N2 93.69(4) . 2 ?
O1 Co1 N2 133.26(4) . . ?
N1 Co1 N1 167.70(6) 2 . ?
N1 Co1 N2 72.03(4) 2 2 ?
N1 Co1 N2 72.03(4) . . ?
N1 Co1 N2 119.33(4) . 2 ?
N1 Co1 N2 119.33(4) 2 . ?
N2 Co1 N2 64.35(5) . 2 ?
C1 O1 Co1 131.64(8) . . ?
C7 N1 Co1 128.10(8) . . ?
C7 N1 C8 121.14(10) . . ?
C8 N1 Co1 110.74(8) . . ?
C13 N2 Co1 104.54(8) . . ?
C13 N2 C14 118.36(9) . . ?
C13 N2 C15 113.52(10) . . ?
C14 N2 Co1 106.36(8) . . ?
C14 N2 C15 108.68(10) . . ?
C15 N2 Co1 104.05(7) . . ?
O1 C1 C2 117.73(11) . . ?
O1 C1 C6 125.22(10) . . ?
C2 C1 C6 117.05(11) . . ?
C1 C2 H2 119.0 . . ?
C3 C2 C1 121.95(12) . . ?
C3 C2 H2 119.0 . . ?
C2 C3 H3 119.5 . . ?
C2 C3 C4 120.97(11) . . ?
C4 C3 H3 119.5 . . ?
C3 C4 H4 120.7 . . ?
C5 C4 C3 118.65(12) . . ?
C5 C4 H4 120.7 . . ?
C4 C5 H5 119.0 . . ?
C4 C5 C6 121.94(12) . . ?
C6 C5 H5 119.0 . . ?
C1 C6 C7 123.47(11) . . ?
C5 C6 C1 119.43(11) . . ?
C5 C6 C7 117.03(11) . . ?
N1 C7 C6 124.39(11) . . ?
N1 C7 H7 117.8 . . ?
C6 C7 H7 117.8 . . ?
C9 C8 N1 125.32(11) . . ?
C9 C8 C13 119.73(11) . . ?
C13 C8 N1 114.62(10) . . ?
C8 C9 H9 120.1 . . ?
C8 C9 C10 119.90(12) . . ?
C10 C9 H9 120.1 . . ?
C9 C10 H10 119.9 . . ?
C11 C10 C9 120.10(12) . . ?
C11 C10 H10 119.9 . . ?
C10 C11 H11 119.8 . . ?
C10 C11 C12 120.49(11) . . ?
C12 C11 H11 119.8 . . ?
C11 C12 H12 120.3 . . ?
C13 C12 C11 119.43(12) . . ?
C13 C12 H12 120.3 . . ?
C8 C13 N2 114.91(10) . . ?
C12 C13 N2 124.70(11) . . ?
C12 C13 C8 120.33(11) . . ?
N2 C14 H14A 110.4 . . ?
N2 C14 H14B 110.4 . . ?
N2 C14 C15 106.44(9) . 2 ?
H14A C14 H14B 108.6 . . ?
C15 C14 H14A 110.4 2 . ?
C15 C14 H14B 110.4 2 . ?
N2 C15 C14 108.60(10) . 2 ?
N2 C15 H15A 110.0 . . ?
N2 C15 H15B 110.0 . . ?
C14 C15 H15A 110.0 2 . ?
C14 C15 H15B 110.0 2 . ?
H15A C15 H15B 108.4 . . ?

loop_
_geom_bond_atom_site_label_1
_geom_bond_atom_site_label_2
_geom_bond_distance
_geom_bond_site_symmetry_2
_geom_bond_publ_flag
Co1 O1 1.9769(9) . ?
Co1 O1 1.9769(9) 2 ?
Co1 N1 2.1228(11) 2 ?
Co1 N1 2.1228(11) . ?
Co1 N2 2.2874(11) . ?
Co1 N2 2.2874(11) 2 ?
O1 C1 1.2998(14) . ?
N1 C7 1.2942(15) . ?
N1 C8 1.4143(15) . ?
N2 C13 1.4229(15) . ?
N2 C14 1.4623(16) . ?
N2 C15 1.4870(15) . ?
C1 C2 1.4243(16) . ?
C1 C6 1.4254(18) . ?
C2 H2 0.9500 . ?
C2 C3 1.3732(17) . ?
C3 H3 0.9500 . ?
C3 C4 1.402(2) . ?
C4 H4 0.9500 . ?
C4 C5 1.3789(17) . ?
C5 H5 0.9500 . ?
C5 C6 1.4175(16) . ?
C6 C7 1.4395(16) . ?
C7 H7 0.9500 . ?
C8 C9 1.3867(16) . ?
C8 C13 1.4063(17) . ?
C9 H9 0.9500 . ?
C9 C10 1.3954(17) . ?
C10 H10 0.9500 . ?
C10 C11 1.389(2) . ?
C11 H11 0.9500 . ?
C11 C12 1.3929(19) . ?
C12 H12 0.9500 . ?
C12 C13 1.3887(16) . ?
C14 H14A 0.9900 . ?
C14 H14B 0.9900 . ?
C14 C15 1.5478(18) 2 ?
C15 H15A 0.9900 . ?
C15 H15B 0.9900 . ?

loop_
_geom_torsion_atom_site_label_1
_geom_torsion_atom_site_label_2
_geom_torsion_atom_site_label_3
_geom_torsion_atom_site_label_4
_geom_torsion
_geom_torsion_site_symmetry_1
_geom_torsion_site_symmetry_2
_geom_torsion_site_symmetry_3
_geom_torsion_site_symmetry_4
_geom_torsion_publ_flag
Co1 O1 C1 C2 175.48(8) . . . . ?
Co1 O1 C1 C6 -4.95(18) . . . . ?
Co1 N1 C7 C6 1.56(17) . . . . ?
Co1 N1 C8 C9 140.39(10) . . . . ?
Co1 N1 C8 C13 -33.00(12) . . . . ?
Co1 N2 C13 C8 35.43(11) . . . . ?
Co1 N2 C13 C12 -141.60(11) . . . . ?
Co1 N2 C14 C15 -47.52(11) . . . 2 ?
Co1 N2 C15 C14 49.22(11) . . . 2 ?
O1 C1 C2 C3 178.43(11) . . . . ?
O1 C1 C6 C5 -177.94(11) . . . . ?
O1 C1 C6 C7 -1.15(18) . . . . ?
N1 C8 C9 C10 -172.19(12) . . . . ?
N1 C8 C13 N2 -4.43(15) . . . . ?
N1 C8 C13 C12 172.75(11) . . . . ?
C1 C2 C3 C4 -0.22(19) . . . . ?
C1 C6 C7 N1 2.63(18) . . . . ?
C2 C1 C6 C5 1.64(16) . . . . ?
C2 C1 C6 C7 178.43(11) . . . . ?
C2 C3 C4 C5 1.2(2) . . . . ?
C3 C4 C5 C6 -0.7(2) . . . . ?
C4 C5 C6 C1 -0.76(18) . . . . ?
C4 C5 C6 C7 -177.76(11) . . . . ?
C5 C6 C7 N1 179.49(11) . . . . ?
C6 C1 C2 C3 -1.18(17) . . . . ?
C7 N1 C8 C9 -38.27(18) . . . . ?
C7 N1 C8 C13 148.34(11) . . . . ?
C8 N1 C7 C6 179.96(11) . . . . ?
C8 C9 C10 C11 0.2(2) . . . . ?
C9 C8 C13 N2 -178.22(11) . . . . ?
C9 C8 C13 C12 -1.04(18) . . . . ?
C9 C10 C11 C12 -1.1(2) . . . . ?
C10 C11 C12 C13 1.0(2) . . . . ?
C11 C12 C13 N2 177.00(12) . . . . ?
C11 C12 C13 C8 0.12(19) . . . . ?
C13 N2 C14 C15 -164.64(10) . . . 2 ?
C13 N2 C15 C14 162.25(10) . . . 2 ?
C13 C8 C9 C10 0.89(18) . . . . ?
C14 N2 C13 C8 153.51(11) . . . . ?
C14 N2 C13 C12 -23.52(18) . . . . ?
C14 N2 C15 C14 -63.80(11) . . . 2 ?
C15 N2 C13 C8 -77.30(13) . . . . ?
C15 N2 C13 C12 105.67(14) . . . . ?
C15 N2 C14 C15 63.96(12) . . . 2 ?
